data_1518617
loop_
_publ_author_name
'Liang, Kangjiang'
'Deng, Xu'
'Tong, Xiaogang'
'Li, Dashan'
'Ding, Ming'
'Zhou, Ankun'
'Xia, Chengfeng'

_publ_section_title
;
 Copper-Mediated Dimerization to Access 3a,3a'-Bispyrrolidinoindoline:
 Diastereoselective Synthesis of (+)-WIN 64821 and (-)-Ditryptophenaline.
;
_journal_issue 2
_journal_name_full 'Organic letters'
_journal_page_first 206
_journal_page_last 209
_journal_paper_doi 10.1021/ol5032365
_journal_volume 17
_journal_year 2015
_chemical_absolute_configuration ad
_chemical_formula_moiety 'C36 H34 N4 O8 S2, C H2 Cl2'
_chemical_formula_sum 'C37 H36 Cl2 N4 O8 S2'
_chemical_formula_weight 799.72
_chemical_name_systematic
; 
 ? 
;
_space_group_IT_number 19
_symmetry_cell_setting orthorhombic
_symmetry_space_group_name_Hall 'P 2ac 2ab'
_symmetry_space_group_name_H-M 'P 21 21 21'
_atom_sites_solution_hydrogens geom
_atom_sites_solution_primary direct
_atom_sites_solution_secondary difmap
_audit_creation_method SHELXL-97
_cell_angle_alpha 90.00
_cell_angle_beta 90.00
_cell_angle_gamma 90.00
_cell_formula_units_Z 4
_cell_length_a 12.9116(6)
_cell_length_b 15.1292(7)
_cell_length_c 18.7417(9)
_cell_measurement_reflns_used 9958
_cell_measurement_temperature 100(2)
_cell_measurement_theta_max 30.59
_cell_measurement_theta_min 2.34
_cell_volume 3661.0(3)
_computing_cell_refinement 'Bruker SAINT'
_computing_data_collection 'Bruker APEX2'
_computing_data_reduction 'Bruker SAINT'
_computing_molecular_graphics 'Bruker SHELXTL'
_computing_publication_material 'Bruker SHELXTL'
_computing_structure_refinement 'SHELXL-97 (Sheldrick, 2008)'
_computing_structure_solution 'SHELXS-97 (Sheldrick, 2008)'
_diffrn_ambient_temperature 100(2)
_diffrn_measured_fraction_theta_full 0.954
_diffrn_measured_fraction_theta_max 0.954
_diffrn_measurement_device_type 'Bruker APEX-II CCD'
_diffrn_measurement_method '\f and \w scans'
_diffrn_radiation_monochromator graphite
_diffrn_radiation_source 'fine-focus sealed tube'
_diffrn_radiation_type MoK\a
_diffrn_radiation_wavelength 0.71073
_diffrn_reflns_av_R_equivalents 0.0231
_diffrn_reflns_av_sigmaI/netI 0.0220
_diffrn_reflns_limit_h_max 18
_diffrn_reflns_limit_h_min -17
_diffrn_reflns_limit_k_max 21
_diffrn_reflns_limit_k_min -21
_diffrn_reflns_limit_l_max 26
_diffrn_reflns_limit_l_min -26
_diffrn_reflns_number 41068
_diffrn_reflns_theta_full 30.75
_diffrn_reflns_theta_max 30.75
_diffrn_reflns_theta_min 1.73
_exptl_absorpt_coefficient_mu 0.350
_exptl_absorpt_correction_T_max 0.9269
_exptl_absorpt_correction_T_min 0.7365
_exptl_absorpt_correction_type multi-scan
_exptl_absorpt_process_details sadabs
_exptl_crystal_colour colourless
_exptl_crystal_density_diffrn 1.451
_exptl_crystal_density_method 'not measured'
_exptl_crystal_description prism
_exptl_crystal_F_000 1664
_exptl_crystal_size_max 0.93
_exptl_crystal_size_mid 0.30
_exptl_crystal_size_min 0.22
_refine_diff_density_max 0.503
_refine_diff_density_min -0.558
_refine_diff_density_rms 0.062
_refine_ls_abs_structure_details 'Flack H D (1983), Acta Cryst. A39, 876-881'
_refine_ls_abs_structure_Flack 0.01(4)
_refine_ls_extinction_method none
_refine_ls_goodness_of_fit_ref 1.019
_refine_ls_hydrogen_treatment constr
_refine_ls_matrix_type full
_refine_ls_number_parameters 480
_refine_ls_number_reflns 10659
_refine_ls_number_restraints 0
_refine_ls_restrained_S_all 1.019
_refine_ls_R_factor_all 0.0411
_refine_ls_R_factor_gt 0.0339
_refine_ls_shift/su_max 0.001
_refine_ls_shift/su_mean 0.000
_refine_ls_structure_factor_coef Fsqd
_refine_ls_weighting_details 'calc w=1/[\s^2^(Fo^2^)+(0.0603P)^2^+0.6860P] where P=(Fo^2^+2Fc^2^)/3'
_refine_ls_weighting_scheme calc
_refine_ls_wR_factor_gt 0.0918
_refine_ls_wR_factor_ref 0.0969
_reflns_number_gt 9346
_reflns_number_total 10659
_reflns_threshold_expression >2sigma(I)
_cod_data_source_file ol5032365_si_003.cif
_cod_data_source_block mo_xlb872_0m
_cod_depositor_comments
;
The following automatic conversions were performed:

'_symmetry_cell_setting' value 'Orthorhombic' changed to
'orthorhombic' according to
/usr/data/users/saulius/automatic-downloads/current/ACS/lib/dictionaries/cif_core.dic
dictionary named 'cif_core.dic' version 2.4.2 from 2011-04-26.

Automatic conversion script
Id: cif_fix_values 3008 2015-01-20 13:52:24Z robertas 
;
_cod_database_code 1518617

loop_
_symmetry_equiv_pos_as_xyz
'x, y, z'
'x+1/2, -y+1/2, -z'
'-x, y+1/2, -z+1/2'
'-x+1/2, -y, z+1/2'

loop_
_atom_site_label
_atom_site_type_symbol
_atom_site_fract_x
_atom_site_fract_y
_atom_site_fract_z
_atom_site_U_iso_or_equiv
_atom_site_adp_type
_atom_site_occupancy
_atom_site_symmetry_multiplicity
_atom_site_calc_flag
_atom_site_refinement_flags
Cl1 Cl 0.24633(4) 0.74928(3) 1.07510(3) 0.04144(12) Uani 1 1 d .
Cl2 Cl 0.28265(5) 0.79681(3) 0.92686(3) 0.04802(15) Uani 1 1 d .
S1 S 0.18642(3) 0.38931(2) -0.188132(17) 0.01279(7) Uani 1 1 d .
S2 S 0.19009(3) 0.10892(2) 0.191360(17) 0.01276(7) Uani 1 1 d .
O1 O 0.13813(9) 0.46012(7) -0.22671(6) 0.0199(2) Uani 1 1 d .
O2 O 0.29614(8) 0.38934(9) -0.17620(6) 0.0222(2) Uani 1 1 d .
O3 O 0.06635(8) 0.54536(7) -0.06266(6) 0.0192(2) Uani 1 1 d .
O4 O -0.09643(8) 0.49966(7) -0.04291(6) 0.0164(2) Uani 1 1 d .
O5 O -0.09585(8) 0.00093(7) 0.05004(6) 0.0153(2) Uani 1 1 d .
O6 O 0.06552(9) -0.04969(7) 0.06725(6) 0.0208(2) Uani 1 1 d .
O7 O 0.29959(8) 0.10648(8) 0.17785(6) 0.0209(2) Uani 1 1 d .
O8 O 0.14100(9) 0.03853(7) 0.23006(6) 0.0197(2) Uani 1 1 d .
N1 N 0.13253(9) 0.38754(8) -0.10931(6) 0.0109(2) Uani 1 1 d .
N2 N 0.13377(9) 0.11374(8) 0.11378(6) 0.0109(2) Uani 1 1 d .
N3 N 0.23902(9) 0.36914(8) -0.00215(6) 0.0114(2) Uani 1 1 d .
H3A H 0.3070 0.3724 -0.0035 0.014 Uiso 1 1 calc R
N4 N 0.24047(9) 0.12988(7) 0.00678(6) 0.0112(2) Uani 1 1 d .
H4 H 0.3085 0.1270 0.0085 0.013 Uiso 1 1 calc R
C1 C 0.0975(3) 0.13036(16) -0.29080(11) 0.0607(9) Uani 1 1 d .
H1 H 0.0780 0.0753 -0.3111 0.073 Uiso 1 1 calc R
C2 C 0.0286(2) 0.19957(18) -0.29216(11) 0.0502(7) Uani 1 1 d .
H2 H -0.0378 0.1920 -0.3132 0.060 Uiso 1 1 calc R
C3 C 0.05600(16) 0.28128(13) -0.26252(9) 0.0303(4) Uani 1 1 d .
H3 H 0.0095 0.3299 -0.2638 0.036 Uiso 1 1 calc R
C4 C 0.15397(13) 0.28938(10) -0.23093(8) 0.0200(3) Uani 1 1 d .
C5 C 0.17247(10) 0.32503(8) -0.05389(7) 0.0091(2) Uani 1 1 d .
H5 H 0.2073 0.2726 -0.0758 0.011 Uiso 1 1 calc R
C6 C 0.07297(10) 0.29809(9) -0.01161(7) 0.0086(2) Uani 1 1 d .
C7 C 0.07377(10) 0.20022(9) 0.01475(7) 0.0085(2) Uani 1 1 d .
C8 C 0.17347(10) 0.17466(8) 0.05754(7) 0.0093(2) Uani 1 1 d .
H8 H 0.2079 0.2278 0.0787 0.011 Uiso 1 1 calc R
C9 C 0.16246(13) 0.20912(11) 0.23530(8) 0.0200(3) Uani 1 1 d .
C10 C 0.06563(16) 0.22065(13) 0.26757(9) 0.0303(4) Uani 1 1 d .
H10 H 0.0166 0.1739 0.2687 0.036 Uiso 1 1 calc R
C11 C 0.0429(2) 0.30266(17) 0.29806(10) 0.0478(6) Uani 1 1 d .
H11 H -0.0225 0.3123 0.3200 0.057 Uiso 1 1 calc R
C12 C 0.1154(3) 0.36953(15) 0.29635(11) 0.0579(8) Uani 1 1 d .
H12 H 0.0988 0.4253 0.3166 0.069 Uiso 1 1 calc R
C13 C 0.1937(3) 0.13925(14) -0.26077(10) 0.0558(8) Uani 1 1 d .
H13 H 0.2406 0.0909 -0.2610 0.067 Uiso 1 1 calc R
C14 C 0.22291(19) 0.21953(12) -0.22972(9) 0.0347(4) Uani 1 1 d .
H14 H 0.2891 0.2259 -0.2081 0.042 Uiso 1 1 calc R
C15 C 0.17383(10) 0.40546(9) 0.05046(7) 0.0115(2) Uani 1 1 d .
C16 C 0.19766(12) 0.47173(10) 0.09968(7) 0.0163(3) Uani 1 1 d .
H16 H 0.2652 0.4965 0.1019 0.020 Uiso 1 1 calc R
C17 C 0.11956(13) 0.50033(10) 0.14534(8) 0.0201(3) Uani 1 1 d .
H17 H 0.1341 0.5456 0.1790 0.024 Uiso 1 1 calc R
C18 C 0.02039(12) 0.46388(11) 0.14261(8) 0.0186(3) Uani 1 1 d .
H18 H -0.0322 0.4852 0.1736 0.022 Uiso 1 1 calc R
C19 C -0.00174(11) 0.39589(10) 0.09416(7) 0.0137(3) Uani 1 1 d .
H19 H -0.0691 0.3707 0.0922 0.016 Uiso 1 1 calc R
C20 C 0.07630(10) 0.36578(9) 0.04890(7) 0.0108(2) Uani 1 1 d .
C21 C -0.01584(10) 0.31723(9) -0.06367(7) 0.0108(2) Uani 1 1 d .
H21A H -0.0258 0.2675 -0.0973 0.013 Uiso 1 1 calc R
H21B H -0.0815 0.3279 -0.0377 0.013 Uiso 1 1 calc R
C22 C 0.01977(10) 0.40058(9) -0.10305(7) 0.0110(2) Uani 1 1 d .
H22 H -0.0113 0.4008 -0.1519 0.013 Uiso 1 1 calc R
C23 C -0.00957(11) 0.48625(9) -0.06509(8) 0.0121(3) Uani 1 1 d .
C24 C 0.04075(14) 0.62783(11) -0.02654(10) 0.0274(4) Uani 1 1 d .
H24A H -0.0180 0.6560 -0.0507 0.041 Uiso 1 1 calc R
H24B H 0.1007 0.6675 -0.0279 0.041 Uiso 1 1 calc R
H24C H 0.0223 0.6155 0.0232 0.041 Uiso 1 1 calc R
C25 C -0.01544(10) 0.17985(8) 0.06644(7) 0.0106(2) Uani 1 1 d .
H25A H -0.0276 0.2300 0.0993 0.013 Uiso 1 1 calc R
H25B H -0.0802 0.1672 0.0401 0.013 Uiso 1 1 calc R
C26 C 0.02185(10) 0.09815(9) 0.10716(7) 0.0110(2) Uani 1 1 d .
H26 H -0.0100 0.0979 0.1558 0.013 Uiso 1 1 calc R
C27 C 0.00295(11) 0.00862(9) 0.07164(8) 0.0130(3) Uani 1 1 d .
C28 C -0.12309(14) -0.08341(11) 0.01875(9) 0.0238(3) Uani 1 1 d .
H28A H -0.0909 -0.0886 -0.0284 0.036 Uiso 1 1 calc R
H28B H -0.1985 -0.0874 0.0139 0.036 Uiso 1 1 calc R
H28C H -0.0983 -0.1313 0.0495 0.036 Uiso 1 1 calc R
C29 C 0.2114(3) 0.35715(14) 0.26597(10) 0.0539(8) Uani 1 1 d .
H29 H 0.2610 0.4035 0.2665 0.065 Uiso 1 1 calc R
C30 C 0.23557(18) 0.27609(12) 0.23437(9) 0.0336(4) Uani 1 1 d .
H30 H 0.3012 0.2670 0.2126 0.040 Uiso 1 1 calc R
C31 C 0.17610(11) 0.09210(9) -0.04556(7) 0.0111(2) Uani 1 1 d .
C32 C 0.07828(10) 0.13178(9) -0.04517(7) 0.0105(2) Uani 1 1 d .
C33 C 0.00092(11) 0.10010(10) -0.09028(7) 0.0134(3) Uani 1 1 d .
H33 H -0.0662 0.1258 -0.0896 0.016 Uiso 1 1 calc R
C34 C 0.02328(12) 0.03004(10) -0.13656(8) 0.0180(3) Uani 1 1 d .
H34 H -0.0290 0.0077 -0.1674 0.022 Uiso 1 1 calc R
C35 C 0.12216(13) -0.00703(10) -0.13748(8) 0.0196(3) Uani 1 1 d .
H35 H 0.1367 -0.0541 -0.1695 0.024 Uiso 1 1 calc R
C36 C 0.20024(12) 0.02373(9) -0.09233(8) 0.0159(3) Uani 1 1 d .
H36 H 0.2677 -0.0012 -0.0935 0.019 Uiso 1 1 calc R
C37 C 0.23861(16) 0.83397(11) 1.01017(10) 0.0314(4) Uani 1 1 d .
H37A H 0.1659 0.8540 1.0058 0.038 Uiso 1 1 calc R
H37B H 0.2810 0.8850 1.0257 0.038 Uiso 1 1 calc R

loop_
_atom_site_aniso_label
_atom_site_aniso_U_11
_atom_site_aniso_U_22
_atom_site_aniso_U_33
_atom_site_aniso_U_23
_atom_site_aniso_U_13
_atom_site_aniso_U_12
Cl1 0.0593(3) 0.0364(2) 0.0286(2) -0.00848(19) -0.0056(2) 0.0008(2)
Cl2 0.0754(4) 0.0270(2) 0.0416(3) 0.0029(2) 0.0219(3) 0.0218(2)
S1 0.01183(14) 0.01562(15) 0.01093(14) 0.00306(12) 0.00028(11) -0.00127(12)
S2 0.01139(14) 0.01617(15) 0.01071(14) 0.00338(12) -0.00007(11) 0.00045(12)
O1 0.0248(6) 0.0181(5) 0.0167(5) 0.0074(4) -0.0011(4) 0.0010(4)
O2 0.0118(5) 0.0381(7) 0.0167(5) 0.0051(5) 0.0019(4) -0.0017(5)
O3 0.0148(5) 0.0108(4) 0.0321(6) -0.0033(4) 0.0006(5) -0.0035(4)
O4 0.0138(5) 0.0118(5) 0.0235(5) 0.0011(4) 0.0021(4) 0.0006(4)
O5 0.0134(5) 0.0109(5) 0.0216(5) 0.0008(4) -0.0028(4) -0.0016(4)
O6 0.0175(5) 0.0132(5) 0.0318(6) -0.0029(4) 0.0008(5) 0.0030(4)
O7 0.0103(5) 0.0349(6) 0.0174(5) 0.0052(5) -0.0018(4) 0.0025(4)
O8 0.0229(5) 0.0205(5) 0.0156(5) 0.0074(4) 0.0016(4) -0.0021(4)
N1 0.0089(5) 0.0131(5) 0.0107(5) 0.0021(4) -0.0001(4) 0.0013(4)
N2 0.0090(5) 0.0137(5) 0.0100(5) 0.0027(4) -0.0003(4) -0.0010(4)
N3 0.0074(5) 0.0144(5) 0.0125(5) -0.0015(4) -0.0010(4) -0.0016(4)
N4 0.0075(5) 0.0129(5) 0.0131(5) -0.0006(4) 0.0012(4) 0.0013(4)
C1 0.133(3) 0.0278(11) 0.0215(9) -0.0099(8) 0.0152(13) -0.0270(14)
C2 0.0698(16) 0.0585(15) 0.0224(9) -0.0155(10) 0.0090(9) -0.0393(13)
C3 0.0338(9) 0.0392(10) 0.0178(7) -0.0092(7) 0.0031(7) -0.0136(8)
C4 0.0308(8) 0.0174(7) 0.0117(6) -0.0002(5) 0.0031(5) -0.0026(6)
C5 0.0077(5) 0.0095(5) 0.0100(5) 0.0003(4) -0.0003(4) 0.0008(4)
C6 0.0074(5) 0.0082(5) 0.0102(5) 0.0005(4) 0.0001(4) -0.0003(4)
C7 0.0065(5) 0.0090(5) 0.0098(5) 0.0002(4) -0.0004(4) -0.0001(4)
C8 0.0075(5) 0.0102(5) 0.0103(5) 0.0011(4) 0.0004(4) -0.0007(4)
C9 0.0303(8) 0.0184(7) 0.0113(6) 0.0004(5) -0.0027(5) 0.0025(6)
C10 0.0372(10) 0.0371(10) 0.0167(7) -0.0045(7) 0.0007(7) 0.0135(8)
C11 0.0768(17) 0.0486(13) 0.0180(8) -0.0070(9) 0.0029(9) 0.0312(13)
C12 0.130(3) 0.0251(10) 0.0186(9) -0.0057(8) -0.0044(12) 0.0161(13)
C13 0.126(3) 0.0211(9) 0.0199(8) 0.0004(7) 0.0144(12) 0.0129(13)
C14 0.0620(13) 0.0270(9) 0.0153(7) 0.0001(6) 0.0062(8) 0.0150(9)
C15 0.0116(6) 0.0111(6) 0.0116(5) 0.0005(4) -0.0010(5) 0.0001(5)
C16 0.0184(7) 0.0159(6) 0.0147(6) -0.0024(5) -0.0015(5) -0.0030(5)
C17 0.0287(8) 0.0157(7) 0.0160(7) -0.0066(5) 0.0002(6) -0.0016(6)
C18 0.0226(7) 0.0188(7) 0.0144(7) -0.0038(5) 0.0063(5) 0.0031(6)
C19 0.0131(6) 0.0126(6) 0.0152(6) 0.0003(5) 0.0035(5) 0.0014(5)
C20 0.0117(6) 0.0103(6) 0.0104(5) -0.0002(4) 0.0005(5) 0.0005(5)
C21 0.0084(5) 0.0095(6) 0.0145(6) 0.0021(5) -0.0012(5) 0.0002(4)
C22 0.0088(5) 0.0095(6) 0.0146(6) 0.0009(5) -0.0011(5) -0.0003(4)
C23 0.0117(6) 0.0096(6) 0.0151(6) 0.0026(5) -0.0024(5) 0.0014(5)
C24 0.0290(9) 0.0116(7) 0.0417(10) -0.0075(7) -0.0011(7) -0.0019(6)
C25 0.0084(5) 0.0090(6) 0.0144(6) 0.0003(5) 0.0018(5) -0.0001(4)
C26 0.0067(5) 0.0115(6) 0.0147(6) 0.0015(5) 0.0012(4) -0.0007(4)
C27 0.0136(6) 0.0110(6) 0.0144(6) 0.0029(5) 0.0021(5) -0.0028(5)
C28 0.0295(9) 0.0150(7) 0.0269(8) -0.0005(6) -0.0076(7) -0.0060(6)
C29 0.119(3) 0.0233(9) 0.0198(8) -0.0028(7) -0.0055(12) -0.0172(12)
C30 0.0579(12) 0.0273(9) 0.0156(7) 0.0011(6) -0.0045(8) -0.0146(8)
C31 0.0115(6) 0.0102(6) 0.0116(5) 0.0010(4) 0.0016(5) -0.0002(5)
C32 0.0112(6) 0.0092(6) 0.0110(5) -0.0003(4) 0.0003(5) 0.0000(4)
C33 0.0133(6) 0.0132(6) 0.0137(6) 0.0005(5) -0.0022(5) -0.0009(5)
C34 0.0226(7) 0.0166(7) 0.0149(6) -0.0030(5) -0.0023(5) -0.0025(6)
C35 0.0285(8) 0.0147(7) 0.0156(6) -0.0062(5) 0.0022(6) 0.0000(6)
C36 0.0173(7) 0.0129(6) 0.0175(6) -0.0012(5) 0.0041(5) 0.0022(5)
C37 0.0323(10) 0.0212(8) 0.0407(10) -0.0098(7) 0.0062(8) 0.0027(7)

loop_
_atom_type_symbol
_atom_type_description
_atom_type_scat_dispersion_real
_atom_type_scat_dispersion_imag
_atom_type_scat_source
C C 0.0033 0.0016 'International Tables Vol C Tables 4.2.6.8 and 6.1.1.4'
H H 0.0000 0.0000 'International Tables Vol C Tables 4.2.6.8 and 6.1.1.4'
N N 0.0061 0.0033 'International Tables Vol C Tables 4.2.6.8 and 6.1.1.4'
O O 0.0106 0.0060 'International Tables Vol C Tables 4.2.6.8 and 6.1.1.4'
S S 0.1246 0.1234 'International Tables Vol C Tables 4.2.6.8 and 6.1.1.4'
Cl Cl 0.1484 0.1585 'International Tables Vol C Tables 4.2.6.8 and 6.1.1.4'

loop_
_geom_angle_atom_site_label_1
_geom_angle_atom_site_label_2
_geom_angle_atom_site_label_3
_geom_angle
O2 S1 O1 120.50(7)
O2 S1 N1 106.25(6)
O1 S1 N1 106.43(6)
O2 S1 C4 107.83(8)
O1 S1 C4 107.93(7)
N1 S1 C4 107.24(7)
O8 S2 O7 120.29(7)
O8 S2 N2 106.70(6)
O7 S2 N2 106.47(6)
O8 S2 C9 108.22(7)
O7 S2 C9 107.68(8)
N2 S2 C9 106.77(7)
C23 O3 C24 115.16(12)
C27 O5 C28 115.41(12)
C22 N1 C5 111.70(10)
C22 N1 S1 119.39(9)
C5 N1 S1 119.43(9)
C26 N2 C8 112.18(10)
C26 N2 S2 120.52(9)
C8 N2 S2 120.38(9)
C15 N3 C5 106.99(11)
C15 N3 H3A 126.5
C5 N3 H3A 126.5
C31 N4 C8 107.11(11)
C31 N4 H4 126.4
C8 N4 H4 126.4
C13 C1 C2 121.3(2)
C13 C1 H1 119.3
C2 C1 H1 119.3
C1 C2 C3 120.1(2)
C1 C2 H2 120.0
C3 C2 H2 120.0
C2 C3 C4 118.2(2)
C2 C3 H3 120.9
C4 C3 H3 120.9
C14 C4 C3 121.42(17)
C14 C4 S1 119.70(14)
C3 C4 S1 118.80(13)
N3 C5 N1 112.06(10)
N3 C5 C6 105.46(10)
N1 C5 C6 103.49(10)
N3 C5 H5 111.8
N1 C5 H5 111.8
C6 C5 H5 111.8
C20 C6 C21 111.51(11)
C20 C6 C7 113.62(10)
C21 C6 C7 112.67(10)
C20 C6 C5 100.27(10)
C21 C6 C5 104.04(10)
C7 C6 C5 113.71(10)
C32 C7 C25 110.85(11)
C32 C7 C6 114.23(10)
C25 C7 C6 112.63(10)
C32 C7 C8 100.24(10)
C25 C7 C8 104.12(10)
C6 C7 C8 113.70(10)
N4 C8 N2 112.28(10)
N4 C8 C7 105.62(10)
N2 C8 C7 103.43(10)
N4 C8 H8 111.7
N2 C8 H8 111.7
C7 C8 H8 111.7
C30 C9 C10 121.54(17)
C30 C9 S2 119.05(14)
C10 C9 S2 119.34(13)
C11 C10 C9 118.4(2)
C11 C10 H10 120.8
C9 C10 H10 120.8
C12 C11 C10 119.9(2)
C12 C11 H11 120.0
C10 C11 H11 120.0
C29 C12 C11 121.4(2)
C29 C12 H12 119.3
C11 C12 H12 119.3
C1 C13 C14 120.0(2)
C1 C13 H13 120.0
C14 C13 H13 120.0
C4 C14 C13 118.9(2)
C4 C14 H14 120.5
C13 C14 H14 120.5
C20 C15 C16 121.43(13)
C20 C15 N3 110.91(11)
C16 C15 N3 127.66(13)
C17 C16 C15 118.02(14)
C17 C16 H16 121.0
C15 C16 H16 121.0
C16 C17 C18 121.30(14)
C16 C17 H17 119.3
C18 C17 H17 119.3
C17 C18 C19 120.07(13)
C17 C18 H18 120.0
C19 C18 H18 120.0
C20 C19 C18 119.13(13)
C20 C19 H19 120.4
C18 C19 H19 120.4
C19 C20 C15 119.94(12)
C19 C20 C6 130.55(12)
C15 C20 C6 109.22(11)
C22 C21 C6 103.75(10)
C22 C21 H21A 111.0
C6 C21 H21A 111.0
C22 C21 H21B 111.0
C6 C21 H21B 111.0
H21A C21 H21B 109.0
N1 C22 C23 113.32(11)
N1 C22 C21 102.99(11)
C23 C22 C21 113.58(11)
N1 C22 H22 108.9
C23 C22 H22 108.9
C21 C22 H22 108.9
O4 C23 O3 123.92(13)
O4 C23 C22 122.09(12)
O3 C23 C22 113.87(12)
O3 C24 H24A 109.5
O3 C24 H24B 109.5
H24A C24 H24B 109.5
O3 C24 H24C 109.5
H24A C24 H24C 109.5
H24B C24 H24C 109.5
C26 C25 C7 103.92(10)
C26 C25 H25A 111.0
C7 C25 H25A 111.0
C26 C25 H25B 111.0
C7 C25 H25B 111.0
H25A C25 H25B 109.0
N2 C26 C27 109.63(11)
N2 C26 C25 102.82(10)
C27 C26 C25 116.63(11)
N2 C26 H26 109.1
C27 C26 H26 109.1
C25 C26 H26 109.1
O6 C27 O5 123.74(13)
O6 C27 C26 125.04(13)
O5 C27 C26 111.07(11)
O5 C28 H28A 109.5
O5 C28 H28B 109.5
H28A C28 H28B 109.5
O5 C28 H28C 109.5
H28A C28 H28C 109.5
H28B C28 H28C 109.5
C12 C29 C30 119.7(2)
C12 C29 H29 120.1
C30 C29 H29 120.1
C9 C30 C29 119.0(2)
C9 C30 H30 120.5
C29 C30 H30 120.5
C36 C31 C32 121.66(13)
C36 C31 N4 127.52(12)
C32 C31 N4 110.82(11)
C33 C32 C31 119.77(12)
C33 C32 C7 130.64(12)
C31 C32 C7 109.21(11)
C32 C33 C34 119.25(13)
C32 C33 H33 120.4
C34 C33 H33 120.4
C35 C34 C33 120.06(14)
C35 C34 H34 120.0
C33 C34 H34 120.0
C34 C35 C36 121.31(14)
C34 C35 H35 119.3
C36 C35 H35 119.3
C31 C36 C35 117.90(14)
C31 C36 H36 121.0
C35 C36 H36 121.0
Cl2 C37 Cl1 111.21(9)
Cl2 C37 H37A 109.4
Cl1 C37 H37A 109.4
Cl2 C37 H37B 109.4
Cl1 C37 H37B 109.4
H37A C37 H37B 108.0

loop_
_geom_bond_atom_site_label_1
_geom_bond_atom_site_label_2
_geom_bond_distance
Cl1 C37 1.770(2)
Cl2 C37 1.7542(18)
S1 O2 1.4343(11)
S1 O1 1.4349(11)
S1 N1 1.6332(12)
S1 C4 1.7621(16)
S2 O8 1.4359(11)
S2 O7 1.4367(11)
S2 N2 1.6273(11)
S2 C9 1.7618(16)
O3 C23 1.3278(17)
O3 C24 1.4574(19)
O4 C23 1.2131(17)
O5 C27 1.3434(17)
O5 C28 1.4477(18)
O6 C27 1.1990(17)
N1 C22 1.4739(17)
N1 C5 1.4964(16)
N2 C26 1.4695(16)
N2 C8 1.4911(16)
N3 C15 1.4081(17)
N3 C5 1.4575(16)
N3 H3A 0.8800
N4 C31 1.4071(17)
N4 C8 1.4535(16)
N4 H4 0.8800
C1 C13 1.371(5)
C1 C2 1.374(5)
C1 H1 0.9500
C2 C3 1.401(3)
C2 H2 0.9500
C3 C4 1.402(3)
C3 H3 0.9500
C4 C14 1.382(2)
C5 C6 1.5635(18)
C5 H5 1.0000
C6 C20 1.5286(18)
C6 C21 1.5333(18)
C6 C7 1.5610(18)
C7 C32 1.5285(18)
C7 C25 1.5363(18)
C7 C8 1.5652(17)
C8 H8 1.0000
C9 C30 1.385(2)
C9 C10 1.400(3)
C10 C11 1.397(3)
C10 H10 0.9500
C11 C12 1.379(4)
C11 H11 0.9500
C12 C29 1.377(5)
C12 H12 0.9500
C13 C14 1.398(3)
C13 H13 0.9500
C14 H14 0.9500
C15 C20 1.3953(18)
C15 C16 1.3967(18)
C16 C17 1.392(2)
C16 H16 0.9500
C17 C18 1.395(2)
C17 H17 0.9500
C18 C19 1.402(2)
C18 H18 0.9500
C19 C20 1.3937(18)
C19 H19 0.9500
C21 C22 1.5316(18)
C21 H21A 0.9900
C21 H21B 0.9900
C22 C23 1.5263(19)
C22 H22 1.0000
C24 H24A 0.9800
C24 H24B 0.9800
C24 H24C 0.9800
C25 C26 1.5304(18)
C25 H25A 0.9900
C25 H25B 0.9900
C26 C27 1.5289(19)
C26 H26 1.0000
C28 H28A 0.9800
C28 H28B 0.9800
C28 H28C 0.9800
C29 C30 1.397(3)
C29 H29 0.9500
C30 H30 0.9500
C31 C36 1.3912(18)
C31 C32 1.3985(18)
C32 C33 1.3936(18)
C33 C34 1.400(2)
C33 H33 0.9500
C34 C35 1.395(2)
C34 H34 0.9500
C35 C36 1.396(2)
C35 H35 0.9500
C36 H36 0.9500
C37 H37A 0.9900
C37 H37B 0.9900

loop_
_geom_hbond_atom_site_label_D
_geom_hbond_atom_site_label_H
_geom_hbond_atom_site_label_A
_geom_hbond_distance_DH
_geom_hbond_distance_HA
_geom_hbond_distance_DA
_geom_hbond_angle_DHA
_geom_hbond_site_symmetry_A
N4 H4 O4 0.88 2.37 2.9555(15) 124.7 2
N3 H3A O5 0.88 2.45 3.0357(15) 124.4 2

loop_
_geom_torsion_atom_site_label_1
_geom_torsion_atom_site_label_2
_geom_torsion_atom_site_label_3
_geom_torsion_atom_site_label_4
_geom_torsion
O2 S1 N1 C22 170.89(11)
O1 S1 N1 C22 41.32(12)
C4 S1 N1 C22 -74.00(12)
O2 S1 N1 C5 -45.52(12)
O1 S1 N1 C5 -175.09(10)
C4 S1 N1 C5 69.59(11)
O8 S2 N2 C26 37.31(12)
O7 S2 N2 C26 166.93(11)
C9 S2 N2 C26 -78.24(12)
O8 S2 N2 C8 -174.10(10)
O7 S2 N2 C8 -44.48(12)
C9 S2 N2 C8 70.35(12)
C13 C1 C2 C3 0.0(3)
C1 C2 C3 C4 -1.0(3)
C2 C3 C4 C14 1.0(2)
C2 C3 C4 S1 -175.79(14)
O2 S1 C4 C14 17.12(15)
O1 S1 C4 C14 148.75(13)
N1 S1 C4 C14 -96.93(14)
O2 S1 C4 C3 -166.05(12)
O1 S1 C4 C3 -34.41(14)
N1 S1 C4 C3 79.90(13)
C15 N3 C5 N1 85.06(12)
C15 N3 C5 C6 -26.86(13)
C22 N1 C5 N3 -112.49(12)
S1 N1 C5 N3 101.33(11)
C22 N1 C5 C6 0.65(13)
S1 N1 C5 C6 -145.53(9)
N3 C5 C6 C20 24.28(12)
N1 C5 C6 C20 -93.56(11)
N3 C5 C6 C21 139.71(10)
N1 C5 C6 C21 21.87(12)
N3 C5 C6 C7 -97.34(12)
N1 C5 C6 C7 144.81(10)
C20 C6 C7 C32 -175.85(11)
C21 C6 C7 C32 56.10(13)
C5 C6 C7 C32 -61.98(13)
C20 C6 C7 C25 56.52(13)
C21 C6 C7 C25 -71.53(14)
C5 C6 C7 C25 170.39(10)
C20 C6 C7 C8 -61.62(13)
C21 C6 C7 C8 170.33(10)
C5 C6 C7 C8 52.25(14)
C31 N4 C8 N2 85.28(12)
C31 N4 C8 C7 -26.76(13)
C26 N2 C8 N4 -111.36(12)
S2 N2 C8 N4 97.65(12)
C26 N2 C8 C7 2.03(13)
S2 N2 C8 C7 -148.97(9)
C32 C7 C8 N4 23.80(12)
C25 C7 C8 N4 138.53(10)
C6 C7 C8 N4 -98.53(12)
C32 C7 C8 N2 -94.34(11)
C25 C7 C8 N2 20.40(12)
C6 C7 C8 N2 143.34(10)
O8 S2 C9 C30 147.20(13)
O7 S2 C9 C30 15.73(15)
N2 S2 C9 C30 -98.28(14)
O8 S2 C9 C10 -35.58(14)
O7 S2 C9 C10 -167.05(12)
N2 S2 C9 C10 78.94(13)
C30 C9 C10 C11 1.3(2)
S2 C9 C10 C11 -175.90(14)
C9 C10 C11 C12 -0.5(3)
C10 C11 C12 C29 -1.0(3)
C2 C1 C13 C14 1.0(3)
C3 C4 C14 C13 0.0(3)
S1 C4 C14 C13 176.73(14)
C1 C13 C14 C4 -1.0(3)
C5 N3 C15 C20 18.47(14)
C5 N3 C15 C16 -161.86(13)
C20 C15 C16 C17 -2.9(2)
N3 C15 C16 C17 177.41(14)
C15 C16 C17 C18 0.3(2)
C16 C17 C18 C19 1.2(2)
C17 C18 C19 C20 -0.3(2)
C18 C19 C20 C15 -2.3(2)
C18 C19 C20 C6 -175.44(13)
C16 C15 C20 C19 4.0(2)
N3 C15 C20 C19 -176.34(12)
C16 C15 C20 C6 178.46(12)
N3 C15 C20 C6 -1.85(15)
C21 C6 C20 C19 50.10(18)
C7 C6 C20 C19 -78.55(17)
C5 C6 C20 C19 159.76(14)
C21 C6 C20 C15 -123.62(12)
C7 C6 C20 C15 107.74(12)
C5 C6 C20 C15 -13.95(13)
C20 C6 C21 C22 71.30(13)
C7 C6 C21 C22 -159.55(10)
C5 C6 C21 C22 -35.93(13)
C5 N1 C22 C23 100.29(13)
S1 N1 C22 C23 -113.51(11)
C5 N1 C22 C21 -22.83(14)
S1 N1 C22 C21 123.36(10)
C6 C21 C22 N1 35.90(13)
C6 C21 C22 C23 -87.06(13)
C24 O3 C23 O4 4.0(2)
C24 O3 C23 C22 -179.83(12)
N1 C22 C23 O4 -165.29(13)
C21 C22 C23 O4 -48.22(18)
N1 C22 C23 O3 18.42(17)
C21 C22 C23 O3 135.50(13)
C32 C7 C25 C26 72.13(13)
C6 C7 C25 C26 -158.48(10)
C8 C7 C25 C26 -34.85(13)
C8 N2 C26 C27 101.10(12)
S2 N2 C26 C27 -107.95(12)
C8 N2 C26 C25 -23.60(14)
S2 N2 C26 C25 127.35(10)
C7 C25 C26 N2 35.60(13)
C7 C25 C26 C27 -84.38(13)
C28 O5 C27 O6 -1.4(2)
C28 O5 C27 C26 -177.11(12)
N2 C26 C27 O6 18.4(2)
C25 C26 C27 O6 134.68(15)
N2 C26 C27 O5 -165.90(11)
C25 C26 C27 O5 -49.64(15)
C11 C12 C29 C30 1.7(3)
C10 C9 C30 C29 -0.5(3)
S2 C9 C30 C29 176.65(14)
C12 C29 C30 C9 -1.0(3)
C8 N4 C31 C36 -160.18(13)
C8 N4 C31 C32 18.81(14)
C36 C31 C32 C33 2.9(2)
N4 C31 C32 C33 -176.17(12)
C36 C31 C32 C7 176.56(12)
N4 C31 C32 C7 -2.50(15)
C25 C7 C32 C33 50.02(18)
C6 C7 C32 C33 -78.52(17)
C8 C7 C32 C33 159.53(14)
C25 C7 C32 C31 -122.74(12)
C6 C7 C32 C31 108.72(12)
C8 C7 C32 C31 -13.22(13)
C31 C32 C33 C34 -1.4(2)
C7 C32 C33 C34 -173.53(13)
C32 C33 C34 C35 -0.3(2)
C33 C34 C35 C36 0.6(2)
C32 C31 C36 C35 -2.5(2)
N4 C31 C36 C35 176.38(13)
C34 C35 C36 C31 0.7(2)
